data_2240534
loop_
_publ_author_name
'Minyaev, Mikhail E.'
'Nifant'ev, Ilya E.'
'Tavtorkin, Alexander N.'
'Korchagina, Sof'ya A.'
'Zeynalova, Shadana Sh.'

_publ_section_title
;
 Crystal structure of [bis(2,6-diisopropylphenyl)
 phosphato-\k<i>O</i>]tris(methanol-\k<i>O</i>)lithium methanol
 monosolvate
;
_journal_coeditor_code WM5137
_journal_issue 5
_journal_name_full 'Acta Crystallographica Section E'
_journal_page_first 443
_journal_page_last 446
_journal_paper_doi 10.1107/S2056989015005563
_journal_volume 71
_journal_year 2015
_chemical_formula_iupac '[Li (C24 H34 O4 P) (C H4 O)3], C H4 O'
_chemical_formula_moiety 'C27 H46 Li O7 P, C H4 O'
_chemical_formula_sum 'C28 H50 Li O8 P'
_chemical_formula_weight 552.59
_chemical_name_systematic
;
[Bis(2,6-diisopropylphenyl)
phosphato-\k<i>O</i>]tris(methanol-\k<i>O</i>)lithium
methanol monosolvate
;
_space_group_crystal_system triclinic
_space_group_IT_number 2
_space_group_name_Hall '-P 1'
_space_group_name_H-M_alt 'P -1'
_symmetry_space_group_name_Hall '-P 1'
_symmetry_space_group_name_H-M 'P -1'
_atom_sites_solution_hydrogens mixed
_atom_sites_solution_primary direct
_atom_sites_solution_secondary difmap
_audit_creation_method SHELXL-2014
_cell_angle_alpha 90.855(2)
_cell_angle_beta 102.859(2)
_cell_angle_gamma 118.6830(10)
_cell_formula_units_Z 2
_cell_length_a 11.1853(6)
_cell_length_b 11.5046(6)
_cell_length_c 14.5237(7)
_cell_measurement_reflns_used 9855
_cell_measurement_temperature 123(2)
_cell_measurement_theta_max 31.34
_cell_measurement_theta_min 2.26
_cell_volume 1582.21(14)
_computing_cell_refinement
;
SAINT (Bruker, 2007)
;
_computing_data_collection
;
APEX2 (Bruker, 2007)
;
_computing_data_reduction
;
SAINT (Bruker, 2007)
;
_computing_molecular_graphics
;
SHELXTL (Sheldrick, 2008) and Mercury (Macrae <i>et al.</i>,
2006)
;
_computing_publication_material
;
SHELXTL (Sheldrick, 2008) and publCIF (Westrip, 2010)
;
_computing_structure_refinement
;
SHELXL2014 (Sheldrick, 2015)
;
_computing_structure_solution
;
SHELXS2013 (Sheldrick, 2008)
;
_diffrn_ambient_temperature 123(2)
_diffrn_measured_fraction_theta_full 1.000
_diffrn_measured_fraction_theta_max 0.999
_diffrn_measurement_device_type 'Bruker APEXII CCD area-detector'
_diffrn_measurement_method '\w scans'
_diffrn_radiation_monochromator graphite
_diffrn_radiation_source 'fine-focus sealed tube'
_diffrn_radiation_type MoK\a
_diffrn_radiation_wavelength 0.710730(9)
_diffrn_reflns_av_R_equivalents 0.0206
_diffrn_reflns_limit_h_max 16
_diffrn_reflns_limit_h_min -16
_diffrn_reflns_limit_k_max 16
_diffrn_reflns_limit_k_min -16
_diffrn_reflns_limit_l_max 21
_diffrn_reflns_limit_l_min -21
_diffrn_reflns_number 22920
_diffrn_reflns_theta_full 25.242
_diffrn_reflns_theta_max 31.336
_diffrn_reflns_theta_min 2.039
_exptl_absorpt_coefficient_mu 0.130
_exptl_absorpt_correction_T_max 0.9859
_exptl_absorpt_correction_T_min 0.8718
_exptl_absorpt_correction_type multi-scan
_exptl_absorpt_process_details
;
(<i>SADABS</i>; Bruker, 2003)
;
_exptl_crystal_colour colorless
_exptl_crystal_density_diffrn 1.160
_exptl_crystal_density_method 'not measured'
_exptl_crystal_description needle
_exptl_crystal_F_000 600
_exptl_crystal_size_max 0.60
_exptl_crystal_size_mid 0.20
_exptl_crystal_size_min 0.10
_refine_diff_density_max 0.770
_refine_diff_density_min -0.527
_refine_ls_extinction_method none
_refine_ls_goodness_of_fit_ref 1.024
_refine_ls_hydrogen_treatment mixed
_refine_ls_matrix_type full
_refine_ls_number_parameters 382
_refine_ls_number_reflns 10353
_refine_ls_number_restraints 0
_refine_ls_restrained_S_all 1.024
_refine_ls_R_factor_all 0.0500
_refine_ls_R_factor_gt 0.0395
_refine_ls_shift/su_max 0.001
_refine_ls_shift/su_mean 0.000
_refine_ls_structure_factor_coef Fsqd
_refine_ls_weighting_details
;
w=1/[\s^2^(Fo^2^)+(0.0628P)^2^+0.3290P] where P=(Fo^2^+2Fc^2^)/3
;
_refine_ls_weighting_scheme calc
_refine_ls_wR_factor_gt 0.1048
_refine_ls_wR_factor_ref 0.1115
_reflns_number_gt 8544
_reflns_number_total 10353
_reflns_threshold_expression I>2\s(I)
_cod_data_source_file wm5137sup1.cif
_cod_data_source_block I
_cod_database_code 2240534
_cod_database_fobs_code 2240534
_shelx_space_group_comment
;
The symmetry employed for this shelxl refinement is uniquely defined
by the following loop, which should always be used as a source of
symmetry information in preference to the above space-group names.
They are only intended as comments.
;
_shelx_estimated_absorpt_t_min 0.926
_shelx_estimated_absorpt_t_max 0.987
_shelxl_version_number 2.014

loop_
_space_group_symop_operation_xyz
'x, y, z'
'-x, -y, -z'

loop_
_atom_site_type_symbol
_atom_site_label
_atom_site_fract_x
_atom_site_fract_y
_atom_site_fract_z
_atom_site_U_iso_or_equiv
_atom_site_adp_type
_atom_site_calc_flag
_atom_site_occupancy
_atom_site_disorder_assembly
_atom_site_disorder_group
P P1 0.62300(2) 0.88864(2) 0.82666(2) 0.01132(6) Uani d 1 . .
Li Li1 0.7224(2) 1.0298(2) 1.03455(14) 0.0216(4) Uani d 1 . .
O O1 0.71418(7) 0.82744(7) 0.85725(5) 0.01552(14) Uani d 1 . .
O O2 0.64407(7) 0.99757(7) 0.89696(5) 0.01510(13) Uani d 1 . .
O O3 0.63126(7) 0.93432(7) 0.72374(5) 0.01310(13) Uani d 1 . .
O O4 0.45827(7) 0.78087(7) 0.80228(5) 0.01346(13) Uani d 1 . .
C C1 0.75457(9) 0.99858(9) 0.69226(6) 0.01272(16) Uani d 1 . .
C C2 0.82677(10) 1.13862(9) 0.70219(7) 0.01421(17) Uani d 1 . .
C C3 0.94480(11) 1.19980(10) 0.66505(7) 0.01713(18) Uani d 1 . .
H H3A 0.9972 1.2947 0.6711 0.021 Uiso calc 1 . .
C C4 0.98609(11) 1.12365(10) 0.61952(7) 0.01835(19) Uani d 1 . .
H H4A 1.0670 1.1667 0.5954 0.022 Uiso calc 1 . .
C C5 0.90964(11) 0.98439(10) 0.60897(7) 0.01706(18) Uani d 1 . .
H H5A 0.9383 0.9336 0.5767 0.020 Uiso calc 1 . .
C C6 0.79173(10) 0.91821(9) 0.64503(7) 0.01379(17) Uani d 1 . .
C C7 0.78093(11) 1.22290(10) 0.75072(7) 0.01677(18) Uani d 1 . .
H H7A 0.6876 1.1609 0.7628 0.020 Uiso calc 1 . .
C C8 0.76209(14) 1.32155(12) 0.68757(9) 0.0267(2) Uani d 1 . .
H H8A 0.6950 1.2724 0.6260 0.040 Uiso calc 1 . .
H H8B 0.8533 1.3862 0.6772 0.040 Uiso calc 1 . .
H H8C 0.7259 1.3691 0.7191 0.040 Uiso calc 1 . .
C C9 0.88650(13) 1.29710(11) 0.84741(8) 0.0234(2) Uani d 1 . .
H H9A 0.8916 1.2320 0.8885 0.035 Uiso calc 1 . .
H H9B 0.8554 1.3507 0.8777 0.035 Uiso calc 1 . .
H H9C 0.9800 1.3561 0.8377 0.035 Uiso calc 1 . .
C C10 0.70174(10) 0.76631(10) 0.62834(7) 0.01561(17) Uani d 1 . .
H H10A 0.6566 0.7390 0.6823 0.019 Uiso calc 1 . .
C C11 0.78739(13) 0.69543(11) 0.62659(9) 0.0243(2) Uani d 1 . .
H H11A 0.8629 0.7261 0.6858 0.036 Uiso calc 1 . .
H H11B 0.8287 0.7163 0.5721 0.036 Uiso calc 1 . .
H H11C 0.7253 0.5985 0.6207 0.036 Uiso calc 1 . .
C C12 0.58316(12) 0.72179(11) 0.53609(8) 0.0228(2) Uani d 1 . .
H H12A 0.5282 0.7665 0.5397 0.034 Uiso calc 1 . .
H H12B 0.5212 0.6246 0.5281 0.034 Uiso calc 1 . .
H H12C 0.6242 0.7459 0.4816 0.034 Uiso calc 1 . .
C C13 0.37172(10) 0.70309(9) 0.71375(7) 0.01358(16) Uani d 1 . .
C C14 0.30293(10) 0.75513(10) 0.64912(7) 0.01566(17) Uani d 1 . .
C C15 0.20879(11) 0.67082(11) 0.56457(7) 0.01988(19) Uani d 1 . .
H H15A 0.1599 0.7025 0.5193 0.024 Uiso calc 1 . .
C C16 0.18558(11) 0.54178(11) 0.54579(8) 0.0221(2) Uani d 1 . .
H H16A 0.1214 0.4862 0.4881 0.027 Uiso calc 1 . .
C C17 0.25624(11) 0.49414(10) 0.61134(8) 0.02018(19) Uani d 1 . .
H H17A 0.2401 0.4060 0.5977 0.024 Uiso calc 1 . .
C C18 0.35065(10) 0.57348(10) 0.69699(7) 0.01573(17) Uani d 1 . .
C C19 0.32711(11) 0.89620(10) 0.66694(7) 0.01742(18) Uani d 1 . .
H H19A 0.3980 0.9406 0.7299 0.021 Uiso calc 1 . .
C C20 0.19082(13) 0.89471(14) 0.67174(9) 0.0277(2) Uani d 1 . .
H H20A 0.1560 0.8457 0.7232 0.042 Uiso calc 1 . .
H H20B 0.1194 0.8506 0.6109 0.042 Uiso calc 1 . .
H H20C 0.2100 0.9868 0.6842 0.042 Uiso calc 1 . .
C C21 0.38705(12) 0.97881(12) 0.58994(8) 0.0239(2) Uani d 1 . .
H H21A 0.4731 0.9779 0.5866 0.036 Uiso calc 1 . .
H H21B 0.4093 1.0713 0.6061 0.036 Uiso calc 1 . .
H H21C 0.3170 0.9400 0.5280 0.036 Uiso calc 1 . .
C C22 0.42568(11) 0.52122(10) 0.77067(7) 0.01739(18) Uani d 1 . .
H H22A 0.5211 0.5984 0.8025 0.021 Uiso calc 1 . .
C C23 0.44768(15) 0.41384(12) 0.72666(9) 0.0283(2) Uani d 1 . .
H H23A 0.4917 0.4461 0.6742 0.042 Uiso calc 1 . .
H H23B 0.3563 0.3322 0.7022 0.042 Uiso calc 1 . .
H H23C 0.5092 0.3944 0.7754 0.042 Uiso calc 1 . .
C C24 0.34634(14) 0.46943(14) 0.84766(9) 0.0294(3) Uani d 1 . .
H H24A 0.3386 0.5414 0.8779 0.044 Uiso calc 1 . .
H H24B 0.3981 0.4396 0.8959 0.044 Uiso calc 1 . .
H H24C 0.2516 0.3941 0.8185 0.044 Uiso calc 1 . .
O O5 0.81065(10) 0.91990(11) 1.04939(6) 0.0312(2) Uani d 1 . .
C C25 0.92769(13) 0.92434(13) 1.11483(9) 0.0284(2) Uani d 1 . .
H H25A 0.9020 0.8346 1.1315 0.043 Uiso calc 1 . .
H H25B 0.9552 0.9860 1.1726 0.043 Uiso calc 1 . .
H H25C 1.0070 0.9554 1.0857 0.043 Uiso calc 1 . .
O O6 0.86571(9) 1.20747(8) 1.09305(6) 0.02504(17) Uani d 1 . .
C C27 0.84869(16) 1.31713(13) 1.11945(11) 0.0339(3) Uani d 1 . .
H H27A 0.8725 1.3800 1.0729 0.051 Uiso calc 1 . .
H H27B 0.9113 1.3628 1.1829 0.051 Uiso calc 1 . .
H H27C 0.7505 1.2842 1.1207 0.051 Uiso calc 1 . .
O O7 0.56431(9) 0.94990(8) 1.09033(6) 0.02329(17) Uani d 1 . .
C C29A 0.5209(6) 0.8252(4) 1.1245(4) 0.0311(8) Uani d 0.75(2) A 1
H H29A 0.5812 0.7894 1.1136 0.047 Uiso calc 0.75(2) A 1
H H29B 0.4225 0.7624 1.0905 0.047 Uiso calc 0.75(2) A 1
H H29C 0.5290 0.8372 1.1929 0.047 Uiso calc 0.75(2) A 1
C C29B 0.4900(14) 0.8055(11) 1.084(2) 0.044(3) Uani d 0.25(2) A 2
H H29D 0.4135 0.7671 1.0245 0.066 Uiso calc 0.25(2) A 2
H H29E 0.4504 0.7794 1.1384 0.066 Uiso calc 0.25(2) A 2
H H29F 0.5558 0.7723 1.0829 0.066 Uiso calc 0.25(2) A 2
O O8 0.85286(11) 0.68825(11) 0.87815(8) 0.0382(2) Uani d 1 . .
C C31 0.78917(14) 0.59808(13) 0.93888(10) 0.0308(3) Uani d 1 . .
H H31A 0.7034 0.5192 0.9011 0.046 Uiso calc 1 . .
H H31B 0.7646 0.6413 0.9843 0.046 Uiso calc 1 . .
H H31C 0.8550 0.5706 0.9738 0.046 Uiso calc 1 . .
H H26 0.799(2) 0.8875(19) 0.9979(15) 0.045(5) Uiso d 1 . .
H H28 0.953(2) 1.236(2) 1.0986(14) 0.051(5) Uiso d 1 . .
H H30 0.507(2) 0.9752(19) 1.0954(14) 0.049(5) Uiso d 1 . .
H H32 0.814(2) 0.7331(19) 0.8674(14) 0.047(5) Uiso d 1 . .

loop_
_atom_site_aniso_label
_atom_site_aniso_U_11
_atom_site_aniso_U_22
_atom_site_aniso_U_33
_atom_site_aniso_U_12
_atom_site_aniso_U_13
_atom_site_aniso_U_23
P1 0.01157(11) 0.01212(11) 0.01118(11) 0.00666(8) 0.00276(8) 0.00173(8)
Li1 0.0244(9) 0.0239(9) 0.0188(8) 0.0142(8) 0.0046(7) 0.0014(7)
O1 0.0157(3) 0.0174(3) 0.0161(3) 0.0110(3) 0.0025(3) 0.0020(3)
O2 0.0175(3) 0.0154(3) 0.0139(3) 0.0094(3) 0.0039(2) 0.0008(2)
O3 0.0117(3) 0.0157(3) 0.0126(3) 0.0066(2) 0.0048(2) 0.0041(2)
O4 0.0119(3) 0.0149(3) 0.0119(3) 0.0055(2) 0.0028(2) 0.0017(2)
C1 0.0109(4) 0.0150(4) 0.0121(4) 0.0060(3) 0.0034(3) 0.0024(3)
C2 0.0147(4) 0.0143(4) 0.0132(4) 0.0070(3) 0.0033(3) 0.0018(3)
C3 0.0159(4) 0.0147(4) 0.0177(4) 0.0052(3) 0.0048(3) 0.0021(3)
C4 0.0145(4) 0.0194(5) 0.0195(5) 0.0059(4) 0.0075(3) 0.0031(4)
C5 0.0160(4) 0.0196(4) 0.0168(4) 0.0091(4) 0.0060(3) 0.0016(3)
C6 0.0135(4) 0.0149(4) 0.0126(4) 0.0070(3) 0.0028(3) 0.0013(3)
C7 0.0202(4) 0.0146(4) 0.0178(4) 0.0098(4) 0.0064(4) 0.0027(3)
C8 0.0362(6) 0.0272(6) 0.0286(6) 0.0231(5) 0.0124(5) 0.0112(4)
C9 0.0284(5) 0.0191(5) 0.0205(5) 0.0106(4) 0.0056(4) -0.0021(4)
C10 0.0174(4) 0.0139(4) 0.0160(4) 0.0077(4) 0.0056(3) 0.0008(3)
C11 0.0265(5) 0.0194(5) 0.0326(6) 0.0147(4) 0.0100(4) 0.0039(4)
C12 0.0221(5) 0.0180(5) 0.0215(5) 0.0068(4) 0.0008(4) -0.0004(4)
C13 0.0107(4) 0.0145(4) 0.0132(4) 0.0044(3) 0.0034(3) 0.0021(3)
C14 0.0131(4) 0.0188(4) 0.0152(4) 0.0079(4) 0.0040(3) 0.0045(3)
C15 0.0155(4) 0.0248(5) 0.0167(4) 0.0092(4) 0.0012(3) 0.0041(4)
C16 0.0174(5) 0.0225(5) 0.0180(5) 0.0051(4) 0.0005(4) 0.0000(4)
C17 0.0183(4) 0.0157(4) 0.0198(5) 0.0043(4) 0.0025(4) 0.0003(4)
C18 0.0139(4) 0.0148(4) 0.0163(4) 0.0053(3) 0.0044(3) 0.0035(3)
C19 0.0170(4) 0.0208(5) 0.0179(4) 0.0123(4) 0.0039(3) 0.0044(4)
C20 0.0249(5) 0.0372(6) 0.0314(6) 0.0226(5) 0.0089(5) 0.0077(5)
C21 0.0248(5) 0.0250(5) 0.0236(5) 0.0137(4) 0.0062(4) 0.0105(4)
C22 0.0187(4) 0.0143(4) 0.0184(4) 0.0078(4) 0.0040(4) 0.0037(3)
C23 0.0388(7) 0.0247(5) 0.0270(6) 0.0213(5) 0.0058(5) 0.0031(4)
C24 0.0357(6) 0.0361(6) 0.0252(6) 0.0215(6) 0.0146(5) 0.0156(5)
O5 0.0379(5) 0.0508(6) 0.0161(4) 0.0356(5) -0.0045(3) -0.0052(4)
C25 0.0228(5) 0.0342(6) 0.0244(5) 0.0151(5) -0.0029(4) 0.0048(5)
O6 0.0241(4) 0.0222(4) 0.0292(4) 0.0115(3) 0.0080(3) -0.0014(3)
C27 0.0407(7) 0.0261(6) 0.0443(8) 0.0197(6) 0.0210(6) 0.0057(5)
O7 0.0300(4) 0.0268(4) 0.0267(4) 0.0213(4) 0.0144(3) 0.0105(3)
C29A 0.0370(16) 0.0231(11) 0.0440(17) 0.0190(11) 0.0200(14) 0.0109(11)
C29B 0.034(4) 0.026(4) 0.080(11) 0.017(3) 0.025(5) 0.013(5)
O8 0.0365(5) 0.0451(6) 0.0568(7) 0.0329(5) 0.0243(5) 0.0282(5)
C31 0.0285(6) 0.0269(6) 0.0361(7) 0.0144(5) 0.0046(5) 0.0098(5)

loop_
_atom_type_symbol
_atom_type_description
_atom_type_scat_dispersion_real
_atom_type_scat_dispersion_imag
_atom_type_scat_source
C C 0.0033 0.0016 'International Tables Vol C Tables 4.2.6.8 and 6.1.1.4'
H H 0.0000 0.0000 'International Tables Vol C Tables 4.2.6.8 and 6.1.1.4'
O O 0.0106 0.0060 'International Tables Vol C Tables 4.2.6.8 and 6.1.1.4'
P P 0.1023 0.0942 'International Tables Vol C Tables 4.2.6.8 and 6.1.1.4'
Li Li -0.0003 0.0001 'International Tables Vol C Tables 4.2.6.8 and 6.1.1.4'

loop_
_geom_angle_atom_site_label_1
_geom_angle_atom_site_label_2
_geom_angle_atom_site_label_3
_geom_angle
O1 P1 O2 115.86(4)
O1 P1 O3 110.98(4)
O2 P1 O3 111.66(4)
O1 P1 O4 112.44(4)
O2 P1 O4 105.46(4)
O3 P1 O4 99.06(4)
O6 Li1 O7 114.81(10)
O6 Li1 O5 106.80(10)
O7 Li1 O5 107.49(10)
O6 Li1 O2 118.40(11)
O7 Li1 O2 106.73(10)
O5 Li1 O2 101.32(9)
P1 O2 Li1 128.08(7)
C1 O3 P1 125.61(6)
C13 O4 P1 126.90(6)
C2 C1 O3 118.35(8)
C2 C1 C6 123.54(9)
O3 C1 C6 117.87(8)
C1 C2 C3 117.12(9)
C1 C2 C7 122.36(9)
C3 C2 C7 120.52(9)
C4 C3 C2 120.88(9)
C4 C3 H3A 119.6
C2 C3 H3A 119.6
C3 C4 C5 120.38(9)
C3 C4 H4A 119.8
C5 C4 H4A 119.8
C4 C5 C6 121.16(9)
C4 C5 H5A 119.4
C6 C5 H5A 119.4
C5 C6 C1 116.89(9)
C5 C6 C10 121.63(8)
C1 C6 C10 121.37(8)
C2 C7 C8 111.88(8)
C2 C7 C9 110.51(8)
C8 C7 C9 110.68(9)
C2 C7 H7A 107.9
C8 C7 H7A 107.9
C9 C7 H7A 107.9
C7 C8 H8A 109.5
C7 C8 H8B 109.5
H8A C8 H8B 109.5
C7 C8 H8C 109.5
H8A C8 H8C 109.5
H8B C8 H8C 109.5
C7 C9 H9A 109.5
C7 C9 H9B 109.5
H9A C9 H9B 109.5
C7 C9 H9C 109.5
H9A C9 H9C 109.5
H9B C9 H9C 109.5
C6 C10 C11 113.23(8)
C6 C10 C12 109.69(8)
C11 C10 C12 110.98(9)
C6 C10 H10A 107.6
C11 C10 H10A 107.6
C12 C10 H10A 107.6
C10 C11 H11A 109.5
C10 C11 H11B 109.5
H11A C11 H11B 109.5
C10 C11 H11C 109.5
H11A C11 H11C 109.5
H11B C11 H11C 109.5
C10 C12 H12A 109.5
C10 C12 H12B 109.5
H12A C12 H12B 109.5
C10 C12 H12C 109.5
H12A C12 H12C 109.5
H12B C12 H12C 109.5
C18 C13 C14 123.15(9)
C18 C13 O4 118.19(8)
C14 C13 O4 118.51(8)
C15 C14 C13 117.02(9)
C15 C14 C19 119.91(9)
C13 C14 C19 123.07(9)
C16 C15 C14 121.25(10)
C16 C15 H15A 119.4
C14 C15 H15A 119.4
C17 C16 C15 120.01(10)
C17 C16 H16A 120.0
C15 C16 H16A 120.0
C16 C17 C18 121.20(10)
C16 C17 H17A 119.4
C18 C17 H17A 119.4
C17 C18 C13 117.37(9)
C17 C18 C22 121.75(9)
C13 C18 C22 120.87(9)
C14 C19 C20 111.38(9)
C14 C19 C21 111.12(9)
C20 C19 C21 110.04(9)
C14 C19 H19A 108.1
C20 C19 H19A 108.1
C21 C19 H19A 108.1
C19 C20 H20A 109.5
C19 C20 H20B 109.5
H20A C20 H20B 109.5
C19 C20 H20C 109.5
H20A C20 H20C 109.5
H20B C20 H20C 109.5
C19 C21 H21A 109.5
C19 C21 H21B 109.5
H21A C21 H21B 109.5
C19 C21 H21C 109.5
H21A C21 H21C 109.5
H21B C21 H21C 109.5
C18 C22 C23 113.01(9)
C18 C22 C24 110.50(9)
C23 C22 C24 110.65(9)
C18 C22 H22A 107.5
C23 C22 H22A 107.5
C24 C22 H22A 107.5
C22 C23 H23A 109.5
C22 C23 H23B 109.5
H23A C23 H23B 109.5
C22 C23 H23C 109.5
H23A C23 H23C 109.5
H23B C23 H23C 109.5
C22 C24 H24A 109.5
C22 C24 H24B 109.5
H24A C24 H24B 109.5
C22 C24 H24C 109.5
H24A C24 H24C 109.5
H24B C24 H24C 109.5
C25 O5 Li1 135.51(10)
C25 O5 H26 111.9(14)
Li1 O5 H26 106.6(14)
O5 C25 H25A 109.5
O5 C25 H25B 109.5
H25A C25 H25B 109.5
O5 C25 H25C 109.5
H25A C25 H25C 109.5
H25B C25 H25C 109.5
C27 O6 Li1 128.27(10)
C27 O6 H28 108.3(14)
Li1 O6 H28 122.7(13)
O6 C27 H27A 109.5
O6 C27 H27B 109.5
H27A C27 H27B 109.5
O6 C27 H27C 109.5
H27A C27 H27C 109.5
H27B C27 H27C 109.5
C29A O7 Li1 122.16(15)
C29B O7 Li1 117.0(7)
C29A O7 H30 108.0(14)
C29B O7 H30 106.9(14)
Li1 O7 H30 129.6(14)
O7 C29A H29A 109.5
O7 C29A H29B 109.5
H29A C29A H29B 109.5
O7 C29A H29C 109.5
H29A C29A H29C 109.5
H29B C29A H29C 109.5
O7 C29B H29D 109.5
O7 C29B H29E 109.5
H29D C29B H29E 109.5
O7 C29B H29F 109.5
H29D C29B H29F 109.5
H29E C29B H29F 109.5
C31 O8 H32 108.1(14)
O8 C31 H31A 109.5
O8 C31 H31B 109.5
H31A C31 H31B 109.5
O8 C31 H31C 109.5
H31A C31 H31C 109.5
H31B C31 H31C 109.5

loop_
_geom_bond_atom_site_label_1
_geom_bond_atom_site_label_2
_geom_bond_distance
_geom_bond_publ_flag
P1 O1 1.4934(7) y
P1 O2 1.4965(7) y
P1 O3 1.5993(7) y
P1 O4 1.6003(7) y
Li1 O2 1.945(2) y
Li1 O5 1.932(2) y
Li1 O6 1.915(2) y
Li1 O7 1.931(2) y
O3 C1 1.4035(11) y
O4 C13 1.4040(11) y
C1 C2 1.4003(13) ?
C1 C6 1.4053(13) ?
C2 C3 1.4019(13) ?
C2 C7 1.5224(13) ?
C3 C4 1.3875(14) ?
C3 H3A 0.9500 ?
C4 C5 1.3930(14) ?
C4 H4A 0.9500 ?
C5 C6 1.3960(13) ?
C5 H5A 0.9500 ?
C6 C10 1.5219(13) ?
C7 C8 1.5325(15) ?
C7 C9 1.5342(15) ?
C7 H7A 1.0000 ?
C8 H8A 0.9800 ?
C8 H8B 0.9800 ?
C8 H8C 0.9800 ?
C9 H9A 0.9800 ?
C9 H9B 0.9800 ?
C9 H9C 0.9800 ?
C10 C11 1.5309(14) ?
C10 C12 1.5339(15) ?
C10 H10A 1.0000 ?
C11 H11A 0.9800 ?
C11 H11B 0.9800 ?
C11 H11C 0.9800 ?
C12 H12A 0.9800 ?
C12 H12B 0.9800 ?
C12 H12C 0.9800 ?
C13 C18 1.4016(14) ?
C13 C14 1.4032(13) ?
C14 C15 1.4021(14) ?
C14 C19 1.5196(14) ?
C15 C16 1.3901(16) ?
C15 H15A 0.9500 ?
C16 C17 1.3885(15) ?
C16 H16A 0.9500 ?
C17 C18 1.3971(14) ?
C17 H17A 0.9500 ?
C18 C22 1.5214(14) ?
C19 C20 1.5335(15) ?
C19 C21 1.5352(15) ?
C19 H19A 1.0000 ?
C20 H20A 0.9800 ?
C20 H20B 0.9800 ?
C20 H20C 0.9800 ?
C21 H21A 0.9800 ?
C21 H21B 0.9800 ?
C21 H21C 0.9800 ?
C22 C23 1.5276(15) ?
C22 C24 1.5320(15) ?
C22 H22A 1.0000 ?
C23 H23A 0.9800 ?
C23 H23B 0.9800 ?
C23 H23C 0.9800 ?
C24 H24A 0.9800 ?
C24 H24B 0.9800 ?
C24 H24C 0.9800 ?
O5 C25 1.4144(14) ?
O5 H26 0.79(2) ?
C25 H25A 0.9800 ?
C25 H25B 0.9800 ?
C25 H25C 0.9800 ?
O6 C27 1.4225(14) ?
O6 H28 0.85(2) ?
C27 H27A 0.9800 ?
C27 H27B 0.9800 ?
C27 H27C 0.9800 ?
O7 C29A 1.415(3) ?
O7 C29B 1.447(11) ?
O7 H30 0.83(2) ?
C29A H29A 0.9800 ?
C29A H29B 0.9800 ?
C29A H29C 0.9800 ?
C29B H29D 0.9800 ?
C29B H29E 0.9800 ?
C29B H29F 0.9800 ?
O8 C31 1.3996(16) ?
O8 H32 0.82(2) ?
C31 H31A 0.9800 ?
C31 H31B 0.9800 ?
C31 H31C 0.9800 ?

loop_
_geom_hbond_atom_site_label_D
_geom_hbond_atom_site_label_H
_geom_hbond_atom_site_label_A
_geom_hbond_site_symmetry_A
_geom_hbond_distance_DH
_geom_hbond_distance_HA
_geom_hbond_distance_DA
_geom_hbond_angle_DHA
O5 H26 O1 . 0.79(2) 2.00(2) 2.7482(11) 158.2(19)
O6 H28 O8 2_777 0.85(2) 1.86(2) 2.7013(14) 174(2)
O7 H30 O2 2_677 0.83(2) 1.89(2) 2.7152(11) 170.7(19)
O8 H32 O1 . 0.82(2) 1.88(2) 2.6929(12) 171.8(19)

loop_
_geom_torsion_atom_site_label_1
_geom_torsion_atom_site_label_2
_geom_torsion_atom_site_label_3
_geom_torsion_atom_site_label_4
_geom_torsion
O1 P1 O2 Li1 -22.98(11)
O3 P1 O2 Li1 -151.34(9)
O4 P1 O2 Li1 102.06(10)
O1 P1 O3 C1 -42.03(8)
O2 P1 O3 C1 88.89(8)
O4 P1 O3 C1 -160.39(7)
Li1 P1 O3 C1 68.81(10)
O1 P1 O4 C13 -88.42(8)
O2 P1 O4 C13 144.44(7)
O3 P1 O4 C13 28.84(8)
Li1 P1 O4 C13 175.22(8)
P1 O3 C1 C2 -94.01(10)
P1 O3 C1 C6 91.40(10)
O3 C1 C2 C3 -176.33(8)
C6 C1 C2 C3 -2.06(14)
O3 C1 C2 C7 3.54(13)
C6 C1 C2 C7 177.81(9)
C1 C2 C3 C4 0.79(14)
C7 C2 C3 C4 -179.08(9)
C2 C3 C4 C5 0.71(16)
C3 C4 C5 C6 -1.07(16)
C4 C5 C6 C1 -0.11(14)
C4 C5 C6 C10 175.93(9)
C2 C1 C6 C5 1.72(14)
O3 C1 C6 C5 176.02(8)
C2 C1 C6 C10 -174.33(9)
O3 C1 C6 C10 -0.04(13)
C1 C2 C7 C8 -127.00(10)
C3 C2 C7 C8 52.86(13)
C1 C2 C7 C9 109.19(11)
C3 C2 C7 C9 -70.95(12)
C5 C6 C10 C11 34.55(13)
C1 C6 C10 C11 -149.58(9)
C5 C6 C10 C12 -90.02(11)
C1 C6 C10 C12 85.85(11)
P1 O4 C13 C18 95.20(10)
P1 O4 C13 C14 -89.13(10)
C18 C13 C14 C15 0.30(14)
O4 C13 C14 C15 -175.14(8)
C18 C13 C14 C19 -179.32(9)
O4 C13 C14 C19 5.24(14)
C13 C14 C15 C16 -0.31(15)
C19 C14 C15 C16 179.32(10)
C14 C15 C16 C17 0.00(17)
C15 C16 C17 C18 0.36(17)
C16 C17 C18 C13 -0.38(15)
C16 C17 C18 C22 178.27(10)
C14 C13 C18 C17 0.04(15)
O4 C13 C18 C17 175.49(8)
C14 C13 C18 C22 -178.61(9)
O4 C13 C18 C22 -3.16(13)
C15 C14 C19 C20 62.20(13)
C13 C14 C19 C20 -118.20(11)
C15 C14 C19 C21 -60.88(12)
C13 C14 C19 C21 118.73(10)
C17 C18 C22 C23 28.37(14)
C13 C18 C22 C23 -153.04(10)
C17 C18 C22 C24 -96.23(12)
C13 C18 C22 C24 82.36(12)
